data_7119446
loop_
_publ_author_name
Yanay
Popowski
Israel
Goldberg
Moshe
Kol

_publ_section_title
;
 The stereoselectivity of bipyrrolidine-based sequential polydentate
 ligands around Ru(II)
;
_journal_name_full Chem.Commun.
_journal_page_first 7932
_journal_volume 52
_journal_year 2016
_chemical_formula_moiety 'C26 H28 N6 Ru, 2(F6 P)'
_chemical_formula_sum 'C26 H28 F12 N6 P2 Ru'
_chemical_formula_weight 815.55
_space_group_crystal_system monoclinic
_space_group_IT_number 15
_space_group_name_Hall '-C 2yc'
_space_group_name_H-M_alt 'C 1 2/c 1'
_symmetry_space_group_name_Hall '-C 2yc'
_symmetry_space_group_name_H-M 'C 1 2/c 1'
_atom_sites_solution_hydrogens geom
_atom_sites_solution_primary direct
_atom_sites_solution_secondary difmap
_audit_creation_method SHELXL-2014/7
_audit_update_record
;
2016-03-21 deposited with the CCDC.
2016-05-09 downloaded from the CCDC.
;
_cell_angle_alpha 90
_cell_angle_beta 110.019(3)
_cell_angle_gamma 90
_cell_formula_units_Z 4
_cell_length_a 20.6432(17)
_cell_length_b 12.1018(9)
_cell_length_c 12.8802(11)
_cell_measurement_reflns_used 3392
_cell_measurement_temperature 110(2)
_cell_measurement_theta_max 28.30
_cell_measurement_theta_min 1.98
_cell_volume 3023.3(4)
_computing_cell_refinement 'Saint, Bruker-AXS'
_computing_data_collection 'Apex2, Bruker-AXS'
_computing_data_reduction 'Saint, Bruker=AXS'
_computing_structure_refinement 'SHELXL-2014/7 (Sheldrick, 2008)'
_computing_structure_solution 'SHELXTL-2014 (sheldrick, 2008)'
_diffrn_ambient_temperature 110(2)
_diffrn_detector_area_resol_mean 1.75
_diffrn_measured_fraction_theta_full 1.000
_diffrn_measured_fraction_theta_max 0.999
_diffrn_measurement_device_type 'ApexDuo, Bruker-AXS'
_diffrn_measurement_method '1 deg. \f and \w scans'
_diffrn_radiation_type MoK\a
_diffrn_radiation_wavelength 0.71073
_diffrn_reflns_av_R_equivalents 0.0219
_diffrn_reflns_av_unetI/netI 0.0226
_diffrn_reflns_Laue_measured_fraction_full 1.000
_diffrn_reflns_Laue_measured_fraction_max 0.999
_diffrn_reflns_limit_h_max 27
_diffrn_reflns_limit_h_min -27
_diffrn_reflns_limit_k_max 16
_diffrn_reflns_limit_k_min -10
_diffrn_reflns_limit_l_max 16
_diffrn_reflns_limit_l_min -17
_diffrn_reflns_number 14132
_diffrn_reflns_point_group_measured_fraction_full 1.000
_diffrn_reflns_point_group_measured_fraction_max 0.999
_diffrn_reflns_theta_full 25.242
_diffrn_reflns_theta_max 28.324
_diffrn_reflns_theta_min 1.983
_diffrn_source 'ImuS micro-source'
_exptl_absorpt_coefficient_mu 0.729
_exptl_absorpt_correction_T_max 0.880
_exptl_absorpt_correction_T_min 0.868
_exptl_absorpt_correction_type multi-scan
_exptl_absorpt_process_details 'Sadabs, Bruker-AXS'
_exptl_crystal_colour purple
_exptl_crystal_density_diffrn 1.792
_exptl_crystal_description cube
_exptl_crystal_F_000 1632
_exptl_crystal_size_max 0.200
_exptl_crystal_size_mid 0.200
_exptl_crystal_size_min 0.180
_refine_diff_density_max 0.870
_refine_diff_density_min -0.761
_refine_diff_density_rms 0.082
_refine_ls_extinction_coef .
_refine_ls_extinction_method none
_refine_ls_goodness_of_fit_ref 1.398
_refine_ls_hydrogen_treatment constr
_refine_ls_matrix_type full
_refine_ls_number_parameters 214
_refine_ls_number_reflns 3762
_refine_ls_number_restraints 0
_refine_ls_restrained_S_all 1.398
_refine_ls_R_factor_all 0.0355
_refine_ls_R_factor_gt 0.0304
_refine_ls_shift/su_max 0.000
_refine_ls_shift/su_mean 0.000
_refine_ls_structure_factor_coef Fsqd
_refine_ls_weighting_details 'w=1/[\s^2^(Fo^2^)+(0.0317P)^2^+2.9318P] where P=(Fo^2^+2Fc^2^)/3'
_refine_ls_weighting_scheme calc
_refine_ls_wR_factor_gt 0.0737
_refine_ls_wR_factor_ref 0.0838
_reflns_Friedel_coverage 0.000
_reflns_Friedel_fraction_full .
_reflns_Friedel_fraction_max .
_reflns_number_gt 3392
_reflns_number_total 3762
_reflns_threshold_expression 'I > 2\s(I)'
_cod_data_source_file c6cc02676a2.cif
_cod_data_source_block mk308
_cod_depositor_comments
;
The following automatic conversions were performed:

'_atom_sites_solution_secondary' value 'diffmap' was changed to
'difmap'.

Automatic conversion script
Id: cif_fix_values 4624 2016-04-14 12:54:50Z antanas 
;
_cod_database_code 7119446
_shelx_shelxl_version_number 2014/7
_shelx_space_group_comment
;
The symmetry employed for this shelxl refinement is uniquely defined
by the following loop, which should always be used as a source of
symmetry information in preference to the above space-group names.
They are only intended as comments.
;
_shelx_estimated_absorpt_t_min 0.868
_shelx_estimated_absorpt_t_max 0.880

loop_
_space_group_symop_operation_xyz
'x, y, z'
'-x, y, -z+1/2'
'x+1/2, y+1/2, z'
'-x+1/2, y+1/2, -z+1/2'
'-x, -y, -z'
'x, -y, z-1/2'
'-x+1/2, -y+1/2, -z'
'x+1/2, -y+1/2, z-1/2'

loop_
_atom_site_label
_atom_site_type_symbol
_atom_site_fract_x
_atom_site_fract_y
_atom_site_fract_z
_atom_site_U_iso_or_equiv
_atom_site_adp_type
_atom_site_occupancy
_atom_site_site_symmetry_order
_atom_site_calc_flag
_atom_site_refinement_flags_posn
_atom_site_refinement_flags_adp
_atom_site_refinement_flags_occupancy
_atom_site_disorder_assembly
_atom_site_disorder_group
Ru1 Ru 0.0000 0.74362(2) 0.2500 0.01255(7) Uani 1 2 d S T P . .
P1 P -0.19702(3) 0.19247(5) 0.25680(5) 0.01967(13) Uani 1 1 d . . . . .
F1 F -0.25404(11) 0.2634(2) 0.16832(15) 0.0690(7) Uani 1 1 d . . . . .
F2 F -0.21644(8) 0.24736(14) 0.35516(13) 0.0350(4) Uani 1 1 d . . . . .
F3 F -0.17731(8) 0.13654(12) 0.15792(11) 0.0286(3) Uani 1 1 d . . . . .
F4 F -0.14288(11) 0.28851(17) 0.26378(16) 0.0539(5) Uani 1 1 d . . . . .
F5 F -0.13744(12) 0.12427(18) 0.34432(14) 0.0660(7) Uani 1 1 d . . . . .
F6 F -0.25103(15) 0.0981(2) 0.2466(2) 0.0957(11) Uani 1 1 d . . . . .
N1 N 0.07005(9) 0.63010(14) 0.34549(14) 0.0154(3) Uani 1 1 d . . . . .
N2 N -0.02573(9) 0.74022(14) 0.38569(14) 0.0143(3) Uani 1 1 d . . . . .
N3 N 0.07398(9) 0.87571(15) 0.28631(15) 0.0161(3) Uani 1 1 d . . . . .
C1 C 0.06815(11) 0.61741(17) 0.45076(17) 0.0165(4) Uani 1 1 d . . . . .
C2 C 0.11596(12) 0.55141(19) 0.52771(19) 0.0219(5) Uani 1 1 d . . . . .
H4 H 0.1145 0.5446 0.6003 0.026 Uiso 1 1 calc R U . . .
C3 C 0.16591(13) 0.4954(2) 0.4989(2) 0.0267(5) Uani 1 1 d . . . . .
H3 H 0.1987 0.4499 0.5511 0.032 Uiso 1 1 calc R U . . .
C4 C 0.16707(12) 0.50706(19) 0.3925(2) 0.0255(5) Uani 1 1 d . . . . .
H2 H 0.2004 0.4690 0.3703 0.031 Uiso 1 1 calc R U . . .
C5 C 0.11883(11) 0.57499(18) 0.31901(19) 0.0202(4) Uani 1 1 d . . . . .
H1 H 0.1203 0.5831 0.2465 0.024 Uiso 1 1 calc R U . . .
C6 C 0.01274(11) 0.67900(17) 0.47320(17) 0.0166(4) Uani 1 1 d . . . . .
C7 C -0.08092(11) 0.79903(18) 0.38804(17) 0.0172(4) Uani 1 1 d . . . . .
C8 C -0.09803(11) 0.8014(2) 0.48327(19) 0.0224(5) Uani 1 1 d . . . . .
H7 H -0.1360 0.8441 0.4861 0.027 Uiso 1 1 calc R U . . .
C9 C -0.05863(12) 0.7400(2) 0.57452(19) 0.0247(5) Uani 1 1 d . . . . .
H6 H -0.0696 0.7409 0.6403 0.030 Uiso 1 1 calc R U . . .
C10 C -0.00338(12) 0.6777(2) 0.56965(18) 0.0214(4) Uani 1 1 d . . . . .
H5 H 0.0231 0.6348 0.6313 0.026 Uiso 1 1 calc R U . . .
C11 C 0.12120(11) 0.85027(19) 0.22213(18) 0.0186(4) Uani 1 1 d . . . . .
H11 H 0.1578 0.7987 0.2651 0.022 Uiso 1 1 calc R U . . .
H12 H 0.1435 0.9192 0.2102 0.022 Uiso 1 1 calc R U . . .
C12 C 0.03332(11) 0.97759(18) 0.23812(18) 0.0187(4) Uani 1 1 d . . . . .
H13 H 0.0233 0.9793 0.1573 0.022 Uiso 1 1 calc R U . . .
H14 H 0.0605 1.0442 0.2707 0.022 Uiso 1 1 calc R U . . .
C13 C 0.11674(11) 0.89374(19) 0.40424(18) 0.0209(4) Uani 1 1 d . . . . .
H8 H 0.1502 0.9527 0.4093 0.031 Uiso 1 1 calc R U . . .
H9 H 0.1412 0.8254 0.4351 0.031 Uiso 1 1 calc R U . . .
H10 H 0.0869 0.9150 0.4459 0.031 Uiso 1 1 calc R U . . .

loop_
_atom_site_aniso_label
_atom_site_aniso_U_11
_atom_site_aniso_U_22
_atom_site_aniso_U_33
_atom_site_aniso_U_23
_atom_site_aniso_U_13
_atom_site_aniso_U_12
Ru1 0.01105(11) 0.01533(12) 0.01240(12) 0.000 0.00545(8) 0.000
P1 0.0151(3) 0.0269(3) 0.0175(3) -0.0044(2) 0.0062(2) -0.0001(2)
F1 0.0502(12) 0.123(2) 0.0291(9) 0.0053(11) 0.0080(8) 0.0584(13)
F2 0.0289(8) 0.0537(10) 0.0251(7) -0.0109(7) 0.0126(6) 0.0083(7)
F3 0.0316(8) 0.0360(8) 0.0214(7) -0.0063(6) 0.0133(6) 0.0037(6)
F4 0.0621(13) 0.0602(12) 0.0494(11) -0.0253(10) 0.0320(10) -0.0346(10)
F5 0.0950(17) 0.0762(14) 0.0245(9) 0.0106(9) 0.0174(10) 0.0601(13)
F6 0.133(2) 0.119(2) 0.0699(14) -0.0599(14) 0.0786(16) -0.1064(19)
N1 0.0149(8) 0.0162(8) 0.0157(8) 0.0001(7) 0.0059(7) -0.0002(7)
N2 0.0124(8) 0.0178(8) 0.0138(8) -0.0022(6) 0.0060(6) -0.0037(6)
N3 0.0130(8) 0.0194(9) 0.0167(8) 0.0002(7) 0.0059(7) 0.0006(7)
C1 0.0172(10) 0.0162(9) 0.0161(10) 0.0000(8) 0.0057(8) -0.0038(8)
C2 0.0246(11) 0.0208(11) 0.0178(10) 0.0022(8) 0.0041(9) -0.0031(9)
C3 0.0251(12) 0.0205(11) 0.0293(13) 0.0065(9) 0.0027(10) 0.0038(9)
C4 0.0224(11) 0.0211(11) 0.0330(13) 0.0016(9) 0.0097(10) 0.0055(9)
C5 0.0207(11) 0.0202(10) 0.0213(11) -0.0015(8) 0.0092(9) 0.0024(8)
C6 0.0153(9) 0.0188(10) 0.0156(9) -0.0013(8) 0.0052(8) -0.0058(8)
C7 0.0143(9) 0.0205(10) 0.0183(10) -0.0037(8) 0.0074(8) -0.0031(8)
C8 0.0163(10) 0.0305(12) 0.0239(11) -0.0067(9) 0.0113(9) -0.0039(9)
C9 0.0241(11) 0.0362(13) 0.0173(10) -0.0064(9) 0.0116(9) -0.0092(10)
C10 0.0202(10) 0.0289(11) 0.0153(10) 0.0000(9) 0.0066(8) -0.0064(9)
C11 0.0122(9) 0.0238(11) 0.0216(10) 0.0017(8) 0.0082(8) -0.0005(8)
C12 0.0168(10) 0.0172(10) 0.0227(11) 0.0021(8) 0.0077(9) -0.0001(8)
C13 0.0187(10) 0.0233(11) 0.0190(10) -0.0024(8) 0.0041(9) -0.0034(8)

loop_
_atom_type_symbol
_atom_type_description
_atom_type_scat_dispersion_real
_atom_type_scat_dispersion_imag
_atom_type_scat_source
C C 0.0033 0.0016 'International Tables Vol C Tables 4.2.6.8 and 6.1.1.4'
H H 0.0000 0.0000 'International Tables Vol C Tables 4.2.6.8 and 6.1.1.4'
N N 0.0061 0.0033 'International Tables Vol C Tables 4.2.6.8 and 6.1.1.4'
F F 0.0171 0.0103 'International Tables Vol C Tables 4.2.6.8 and 6.1.1.4'
P P 0.1023 0.0942 'International Tables Vol C Tables 4.2.6.8 and 6.1.1.4'
Ru Ru -1.2594 0.8363 'International Tables Vol C Tables 4.2.6.8 and 6.1.1.4'

loop_
_geom_angle_atom_site_label_1
_geom_angle_atom_site_label_2
_geom_angle_atom_site_label_3
_geom_angle
_geom_angle_site_symmetry_1
_geom_angle_site_symmetry_3
N2 Ru1 N2 177.63(10) 2 .
N2 Ru1 N1 99.55(7) 2 .
N2 Ru1 N1 78.86(7) . .
N2 Ru1 N1 78.85(7) 2 2
N2 Ru1 N1 99.55(7) . 2
N1 Ru1 N1 96.70(10) . 2
N2 Ru1 N3 79.82(7) 2 .
N2 Ru1 N3 101.97(7) . .
N1 Ru1 N3 93.70(7) . .
N1 Ru1 N3 157.54(7) 2 .
N2 Ru1 N3 101.97(7) 2 2
N2 Ru1 N3 79.82(7) . 2
N1 Ru1 N3 157.54(7) . 2
N1 Ru1 N3 93.70(7) 2 2
N3 Ru1 N3 83.87(9) . 2
F6 P1 F1 90.14(17) . .
F6 P1 F5 92.11(17) . .
F1 P1 F5 177.58(14) . .
F6 P1 F4 178.52(12) . .
F1 P1 F4 88.82(14) . .
F5 P1 F4 88.92(14) . .
F6 P1 F2 90.29(10) . .
F1 P1 F2 91.08(9) . .
F5 P1 F2 89.81(9) . .
F4 P1 F2 90.78(9) . .
F6 P1 F3 89.57(10) . .
F1 P1 F3 89.17(9) . .
F5 P1 F3 89.94(9) . .
F4 P1 F3 89.36(9) . .
F2 P1 F3 179.71(10) . .
C5 N1 C1 118.04(18) . .
C5 N1 Ru1 127.62(15) . .
C1 N1 Ru1 114.17(14) . .
C7 N2 C6 121.83(18) . .
C7 N2 Ru1 119.21(14) . .
C6 N2 Ru1 118.96(14) . .
C13 N3 C12 110.72(17) . .
C13 N3 C11 108.68(16) . .
C12 N3 C11 108.39(16) . .
C13 N3 Ru1 117.39(13) . .
C12 N3 Ru1 105.42(12) . .
C11 N3 Ru1 105.85(13) . .
N1 C1 C2 120.9(2) . .
N1 C1 C6 114.95(18) . .
C2 C1 C6 124.1(2) . .
C1 C2 C3 120.2(2) . .
C1 C2 H4 119.9 . .
C3 C2 H4 119.9 . .
C4 C3 C2 118.8(2) . .
C4 C3 H3 120.6 . .
C2 C3 H3 120.6 . .
C3 C4 C5 119.0(2) . .
C3 C4 H2 120.5 . .
C5 C4 H2 120.5 . .
N1 C5 C4 123.1(2) . .
N1 C5 H1 118.4 . .
C4 C5 H1 118.4 . .
N2 C6 C10 119.8(2) . .
N2 C6 C1 112.73(18) . .
C10 C6 C1 127.4(2) . .
N2 C7 C8 120.1(2) . .
N2 C7 C11 113.09(18) . 2
C8 C7 C11 126.6(2) . 2
C7 C8 C9 118.9(2) . .
C7 C8 H7 120.6 . .
C9 C8 H7 120.6 . .
C10 C9 C8 120.2(2) . .
C10 C9 H6 119.9 . .
C8 C9 H6 119.9 . .
C9 C10 C6 119.1(2) . .
C9 C10 H5 120.5 . .
C6 C10 H5 120.5 . .
N3 C11 C7 110.31(17) . 2
N3 C11 H11 109.6 . .
C7 C11 H11 109.6 2 .
N3 C11 H12 109.6 . .
C7 C11 H12 109.6 2 .
H11 C11 H12 108.1 . .
N3 C12 C12 109.63(14) . 2
N3 C12 H13 109.7 . .
C12 C12 H13 109.7 2 .
N3 C12 H14 109.7 . .
C12 C12 H14 109.7 2 .
H13 C12 H14 108.2 . .
N3 C13 H8 109.5 . .
N3 C13 H9 109.5 . .
H8 C13 H9 109.5 . .
N3 C13 H10 109.5 . .
H8 C13 H10 109.5 . .
H9 C13 H10 109.5 . .

loop_
_geom_bond_atom_site_label_1
_geom_bond_atom_site_label_2
_geom_bond_distance
_geom_bond_site_symmetry_2
Ru1 N2 1.9935(17) 2
Ru1 N2 1.9935(17) .
Ru1 N1 2.0673(18) .
Ru1 N1 2.0673(18) 2
Ru1 N3 2.1488(18) .
Ru1 N3 2.1489(18) 2
P1 F6 1.5697(19) .
P1 F1 1.5820(19) .
P1 F5 1.5860(18) .
P1 F4 1.5936(18) .
P1 F2 1.5983(15) .
P1 F3 1.6126(14) .
N1 C5 1.345(3) .
N1 C1 1.378(3) .
N2 C7 1.352(3) .
N2 C6 1.355(3) .
N3 C13 1.489(3) .
N3 C12 1.501(3) .
N3 C11 1.510(3) .
C1 C2 1.387(3) .
C1 C6 1.474(3) .
C2 C3 1.386(3) .
C2 H4 0.9500 .
C3 C4 1.386(3) .
C3 H3 0.9500 .
C4 C5 1.385(3) .
C4 H2 0.9500 .
C5 H1 0.9500 .
C6 C10 1.392(3) .
C7 C8 1.388(3) .
C7 C11 1.511(3) 2
C8 C9 1.393(3) .
C8 H7 0.9500 .
C9 C10 1.386(3) .
C9 H6 0.9500 .
C10 H5 0.9500 .
C11 C7 1.511(3) 2
C11 H11 0.9900 .
C11 H12 0.9900 .
C12 C12 1.508(4) 2
C12 H13 0.9900 .
C12 H14 0.9900 .
C13 H8 0.9800 .
C13 H9 0.9800 .
C13 H10 0.9800 .
